data_7117529
loop_
_publ_author_name
'Zhong-Hua Gao'
'Xiang-Yu Chen'
'Han-Ming Zhang'
'Song Ye'

_publ_section_title
;
 N-Heterocyclic carbene-catalyzed [3+3] cyclocondensation of bromoenals
 with aldimines: highly enantioselective synthesis of dihydropyridinones
;
_journal_name_full Chem.Commun.
_journal_page_first 12040
_journal_paper_doi 10.1039/C5cc04593B
_journal_volume 51
_journal_year 2015
_chemical_absolute_configuration ad
_chemical_formula_moiety 'C26 H24 Br N O4 S'
_chemical_formula_sum 'C26 H24 Br N O4 S'
_chemical_formula_weight 526.43
_chemical_name_systematic
;
 ?
;
_space_group_crystal_system monoclinic
_space_group_IT_number 4
_space_group_name_Hall 'P 2yb'
_space_group_name_H-M_alt 'P 1 21 1'
_symmetry_space_group_name_Hall 'P 2yb'
_symmetry_space_group_name_H-M 'P 1 21 1'
_atom_sites_solution_hydrogens geom
_audit_creation_date 2014-07-15
_audit_creation_method
;
Olex2 1.2
(compiled 2013.12.10 svn.r2850 for OlexSys, GUI svn.r4736)
;
_audit_update_record
;
2015-02-01 deposited with the CCDC.
2015-06-16 downloaded from the CCDC.
;
_cell_angle_alpha 90
_cell_angle_beta 103.673(3)
_cell_angle_gamma 90
_cell_formula_units_Z 6
_cell_length_a 17.678(4)
_cell_length_b 9.8560(19)
_cell_length_c 20.882(4)
_cell_measurement_reflns_used 9723
_cell_measurement_temperature 173.1500
_cell_measurement_theta_max 27.4694
_cell_measurement_theta_min 1.1854
_cell_volume 3535.3(13)
_computing_cell_refinement 'CrystalClear (Rigaku Inc., 2007)'
_computing_data_collection 'CrystalClear (Rigaku Inc., 2007)'
_computing_data_reduction 'CrystalClear (Rigaku Inc., 2007)'
_computing_molecular_graphics 'Olex2 (Dolomanov et al., 2009)'
_computing_publication_material 'Olex2 (Dolomanov et al., 2009)'
_computing_structure_refinement 'SHELXL (Sheldrick, 2013)'
_computing_structure_solution
;
'SHELXS (Sheldrick, 2013)'
;
_diffrn_ambient_temperature 173.1500
_diffrn_detector_area_resol_mean 28.5714
_diffrn_measured_fraction_theta_full 0.998
_diffrn_measured_fraction_theta_max 0.998
_diffrn_measurement_device
;
Saturn724 (2x2 bin mode)
;
_diffrn_measurement_device_details
;
AFC10: Fixed Chi 2 circle
;
_diffrn_measurement_device_type 'Saturn724+ CCD'
_diffrn_measurement_method '\w scans at fixed \c = 45\%'
_diffrn_orient_matrix_type d*Trek
_diffrn_orient_matrix_UB_11 -0.0244
_diffrn_orient_matrix_UB_12 -0.0526
_diffrn_orient_matrix_UB_13 -0.0048
_diffrn_orient_matrix_UB_21 -0.0741
_diffrn_orient_matrix_UB_22 0.0396
_diffrn_orient_matrix_UB_23 -0.0569
_diffrn_orient_matrix_UB_31 0.0209
_diffrn_orient_matrix_UB_32 -0.0189
_diffrn_orient_matrix_UB_33 -0.0404
_diffrn_radiation_detector CCD
_diffrn_radiation_monochromator 'Graphite Monochromator'
_diffrn_radiation_type MoK\a
_diffrn_radiation_wavelength 0.71073
_diffrn_reflns_av_R_equivalents 0.0527
_diffrn_reflns_av_unetI/netI 0.0783
_diffrn_reflns_laue_measured_fraction_full 0.998
_diffrn_reflns_laue_measured_fraction_max 0.998
_diffrn_reflns_limit_h_max 22
_diffrn_reflns_limit_h_min -22
_diffrn_reflns_limit_k_max 12
_diffrn_reflns_limit_k_min -12
_diffrn_reflns_limit_l_max 27
_diffrn_reflns_limit_l_min -27
_diffrn_reflns_number 39944
_diffrn_reflns_point_group_measured_fraction_full 0.991
_diffrn_reflns_point_group_measured_fraction_max 0.987
_diffrn_reflns_theta_full 26.000
_diffrn_reflns_theta_max 27.473
_diffrn_reflns_theta_min 1.004
_diffrn_source 'Sealed Tube'
_diffrn_source_current 30.0000
_diffrn_source_power 1.5000
_diffrn_source_voltage 50.0000
_exptl_absorpt_coefficient_mu 1.866
_exptl_absorpt_correction_T_max 1.0000
_exptl_absorpt_correction_T_min 0.8226
_exptl_absorpt_correction_type multi-scan
_exptl_absorpt_process_details 'CrystalClear (Rigaku Inc., 2007)'
_exptl_crystal_colour Colorless
_exptl_crystal_density_diffrn 1.484
_exptl_crystal_description block
_exptl_crystal_F_000 1620
_exptl_crystal_size_max 0.26
_exptl_crystal_size_mid 0.24
_exptl_crystal_size_min 0.09
_refine_diff_density_max 0.699
_refine_diff_density_min -0.646
_refine_diff_density_rms 0.069
_refine_ls_abs_structure_details
;
 Flack x determined using 4362 quotients [(I+)-(I-)]/[(I+)+(I-)]
 (Parsons and Flack (2004), Acta Cryst. A60, s61).
;
_refine_ls_abs_structure_Flack 0.011(5)
_refine_ls_extinction_coef .
_refine_ls_extinction_method none
_refine_ls_goodness_of_fit_ref 1.113
_refine_ls_hydrogen_treatment mixed
_refine_ls_matrix_type full
_refine_ls_number_parameters 898
_refine_ls_number_reflns 15971
_refine_ls_number_restraints 1
_refine_ls_restrained_S_all 1.113
_refine_ls_R_factor_all 0.0795
_refine_ls_R_factor_gt 0.0616
_refine_ls_shift/su_max 0.001
_refine_ls_shift/su_mean 0.000
_refine_ls_structure_factor_coef Fsqd
_refine_ls_weighting_details 'w=1/[\s^2^(Fo^2^)+(0.0186P)^2^+1.8567P] where P=(Fo^2^+2Fc^2^)/3'
_refine_ls_weighting_scheme calc
_refine_ls_wR_factor_gt 0.0964
_refine_ls_wR_factor_ref 0.1038
_reflns_Friedel_coverage 0.869
_reflns_friedel_fraction_full 0.984
_reflns_friedel_fraction_max 0.975
_reflns_number_gt 13086
_reflns_number_total 15971
_reflns_threshold_expression 'I > 2\s(I)'
_cod_data_source_file c5cc04593b2.cif
_cod_data_source_block sa3517
_cod_original_cell_volume 3535.4(12)
_cod_database_code 7117529
_shelxl_version_number 2013-4
_shelx_space_group_comment
;
The symmetry employed for this shelxl refinement is uniquely defined
by the following loop, which should always be used as a source of
symmetry information in preference to the above space-group names.
They are only intended as comments.
;
_diffrn_number_total 8561
_olex2_refinement_description
;
1. Fixed Uiso
 At 1.2 times of:
  All C(H) groups, All C(H,H) groups
 At 1.5 times of:
  All C(H,H,H) groups
2.a Ternary CH refined with riding coordinates:
 C1B(H1B), C1A(H1A), C1(H1)
2.b Secondary CH2 refined with riding coordinates:
 C5B(H5BA,H5BB), C13B(H13A,H13B), C5A(H5AA,H5AB), C13A(H13C,H13D), C5(H5A,H5B),
  C13(H13E,H13F)
2.c Aromatic/amide H refined with riding coordinates:
 C3B(H3B), C8B(H8B), C9B(H9B), C11B(H11B), C15B(H15B), C16B(H16B), C17B(H17B),
 C18B(H18B), C19B(H19B), C21B(H21B), C22B(H22B), C24B(H24B), C25B(H25B),
 C3A(H3A), C8A(H8A), C9A(H9A), C11A(H11A), C15A(H15A), C16A(H16A), C17A(H17A),
 C18A(H18A), C19A(H19A), C21A(H21A), C22A(H22A), C24A(H24A), C25A(H25A), C3(H3),
  C8(H8), C9(H9), C11(H11), C15(H15), C16(H16), C17(H17), C18(H18), C19(H19),
 C21(H21), C22(H22), C24(H24), C25(H25)
2.d Idealised Me refined as rotating group:
 C12B(H12A,H12B,H12C), C26B(H26A,H26B,H26C), C12A(H12D,H12E,H12F), C26A(H26D,
 H26E,H26F), C12(H12G,H12H,H12I), C26(H26G,H26H,H26I)
;

loop_
_space_group_symop_operation_xyz
'x, y, z'
'-x, y+1/2, -z'

loop_
_atom_site_label
_atom_site_type_symbol
_atom_site_fract_x
_atom_site_fract_y
_atom_site_fract_z
_atom_site_U_iso_or_equiv
_atom_site_adp_type
_atom_site_occupancy
_atom_site_site_symmetry_order
_atom_site_calc_flag
_atom_site_refinement_flags_posn
_atom_site_refinement_flags_adp
_atom_site_refinement_flags_occupancy
_atom_site_disorder_assembly
_atom_site_disorder_group
Br1B Br 0.40067(4) 0.46174(8) 0.17334(3) 0.04157(19) Uani 1 1 d . . . . .
S1B S 0.08531(9) 0.52196(18) -0.14724(7) 0.0306(4) Uani 1 1 d . . . . .
O1B O 0.1295(3) 0.2624(4) -0.0870(2) 0.0328(11) Uani 1 1 d . . . . .
O2B O 0.0916(3) 0.6658(5) -0.1563(2) 0.0401(12) Uani 1 1 d . . . . .
O3B O 0.0742(2) 0.4329(5) -0.2025(2) 0.0411(12) Uani 1 1 d . . . . .
O4B O 0.0506(3) 0.4723(7) 0.1017(2) 0.0532(14) Uani 1 1 d . . . . .
N1B N 0.1704(3) 0.4789(6) -0.0940(2) 0.0257(11) Uani 1 1 d . . . . .
C1B C 0.2881(3) 0.4355(6) 0.0247(3) 0.0271(14) Uani 1 1 d . . . . .
H1B H 0.3435 0.4176 0.0432 0.033 Uiso 1 1 calc R . . . .
C2B C 0.2820(3) 0.5685(7) -0.0140(3) 0.0273(14) Uani 1 1 d . . . . .
C3B C 0.2259(3) 0.5835(7) -0.0681(3) 0.0256(13) Uani 1 1 d . . . . .
H3B H 0.2221 0.6657 -0.0904 0.031 Uiso 1 1 calc R . . . .
C4B C 0.1799(4) 0.3465(7) -0.0698(3) 0.0289(14) Uani 1 1 d . . . . .
C5B C 0.2567(3) 0.3213(7) -0.0219(3) 0.0295(14) Uani 1 1 d . . . . .
H5BA H 0.2950 0.3001 -0.0469 0.035 Uiso 1 1 calc R . . . .
H5BB H 0.2514 0.2418 0.0040 0.035 Uiso 1 1 calc R . . . .
C6B C 0.2493(3) 0.4512(7) 0.0823(3) 0.0259(13) Uani 1 1 d . . . . .
C7B C 0.2896(3) 0.4658(7) 0.1473(3) 0.0308(14) Uani 1 1 d . . . . .
C8B C 0.2517(4) 0.4837(7) 0.1980(3) 0.0346(16) Uani 1 1 d . . . . .
H8B H 0.2808 0.4938 0.2411 0.042 Uiso 1 1 calc R . . . .
C9B C 0.1714(4) 0.4867(7) 0.1853(3) 0.0339(16) Uani 1 1 d . . . . .
H9B H 0.1461 0.4983 0.2192 0.041 Uiso 1 1 calc R . . . .
C10B C 0.1298(4) 0.4721(7) 0.1210(3) 0.0340(15) Uani 1 1 d . . . . .
C11B C 0.1688(4) 0.4558(8) 0.0709(3) 0.0332(15) Uani 1 1 d . . . . .
H11B H 0.1395 0.4477 0.0278 0.040 Uiso 1 1 calc R . . . .
C12B C 0.0087(4) 0.4813(9) 0.1517(4) 0.053(2) Uani 1 1 d . . . . .
H12A H -0.0461 0.4856 0.1317 0.080 Uiso 1 1 calc GR . . . .
H12B H 0.0243 0.5616 0.1775 0.080 Uiso 1 1 calc GR . . . .
H12C H 0.0194 0.4029 0.1796 0.080 Uiso 1 1 calc GR . . . .
C13B C 0.3408(3) 0.6786(7) 0.0098(3) 0.0317(15) Uani 1 1 d . . . . .
H13A H 0.3504 0.6837 0.0575 0.038 Uiso 1 1 calc R . . . .
H13B H 0.3185 0.7646 -0.0078 0.038 Uiso 1 1 calc R . . . .
C14B C 0.4182(4) 0.6600(7) -0.0087(3) 0.0300(14) Uani 1 1 d . . . . .
C15B C 0.4802(4) 0.5896(9) 0.0298(4) 0.048(2) Uani 1 1 d . . . . .
H15B H 0.4749 0.5503 0.0690 0.057 Uiso 1 1 calc R . . . .
C16B C 0.5501(4) 0.5766(10) 0.0112(4) 0.058(2) Uani 1 1 d . . . . .
H16B H 0.5912 0.5291 0.0378 0.070 Uiso 1 1 calc R . . . .
C17B C 0.5586(4) 0.6337(8) -0.0464(4) 0.049(2) Uani 1 1 d . . . . .
H17B H 0.6059 0.6271 -0.0584 0.059 Uiso 1 1 calc R . . . .
C18B C 0.4973(4) 0.7006(9) -0.0867(4) 0.055(2) Uani 1 1 d . . . . .
H18B H 0.5023 0.7364 -0.1267 0.066 Uiso 1 1 calc R . . . .
C19B C 0.4272(4) 0.7148(8) -0.0671(4) 0.0428(18) Uani 1 1 d . . . . .
H19B H 0.3861 0.7619 -0.0940 0.051 Uiso 1 1 calc R . . . .
C20B C 0.0122(4) 0.4932(6) -0.1042(3) 0.0289(14) Uani 1 1 d . . . . .
C21B C -0.0044(4) 0.5959(7) -0.0634(3) 0.0344(16) Uani 1 1 d . . . . .
H21B H 0.0237 0.6766 -0.0577 0.041 Uiso 1 1 calc R . . . .
C22B C -0.0640(4) 0.5736(8) -0.0318(3) 0.0392(17) Uani 1 1 d . . . . .
H22B H -0.0756 0.6408 -0.0043 0.047 Uiso 1 1 calc R . . . .
C23B C -0.1065(4) 0.4550(8) -0.0397(3) 0.0367(15) Uani 1 1 d . . . . .
C24B C -0.0887(4) 0.3556(7) -0.0809(4) 0.0387(17) Uani 1 1 d . . . . .
H24B H -0.1169 0.2751 -0.0864 0.046 Uiso 1 1 calc R . . . .
C25B C -0.0301(4) 0.3730(7) -0.1138(3) 0.0348(16) Uani 1 1 d . . . . .
H25B H -0.0193 0.3059 -0.1416 0.042 Uiso 1 1 calc R . . . .
C26B C -0.1713(4) 0.4347(9) -0.0046(4) 0.057(2) Uani 1 1 d . . . . .
H26A H -0.1685 0.5042 0.0280 0.085 Uiso 1 1 calc GR . . . .
H26B H -0.1658 0.3474 0.0163 0.085 Uiso 1 1 calc GR . . . .
H26C H -0.2206 0.4396 -0.0360 0.085 Uiso 1 1 calc GR . . . .
Br1A Br 1.02570(5) 0.21931(12) 0.45123(5) 0.0728(3) Uani 1 1 d . . . . .
S1A S 0.74101(9) 0.52858(18) 0.17751(8) 0.0308(4) Uani 1 1 d . . . . .
O1A O 0.7906(2) 0.2692(4) 0.2379(2) 0.0357(11) Uani 1 1 d . . . . .
O2A O 0.7479(2) 0.6688(5) 0.1614(2) 0.0371(12) Uani 1 1 d . . . . .
O3A O 0.7214(2) 0.4309(5) 0.1259(2) 0.0413(12) Uani 1 1 d . . . . .
O4A O 0.7425(3) 0.5594(5) 0.4498(2) 0.0453(13) Uani 1 1 d . . . . .
N1A N 0.8297(3) 0.4859(5) 0.2247(2) 0.0261(11) Uani 1 1 d . . . . .
C1A C 0.9489(3) 0.4378(7) 0.3410(3) 0.0284(14) Uani 1 1 d . . . . .
H1A H 1.0050 0.4258 0.3587 0.034 Uiso 1 1 calc R . . . .
C2A C 0.9371(3) 0.5750(6) 0.3080(3) 0.0231(13) Uani 1 1 d . . . . .
C3A C 0.8824(3) 0.5921(7) 0.2536(3) 0.0250(13) Uani 1 1 d . . . . .
H3A H 0.8777 0.6764 0.2330 0.030 Uiso 1 1 calc R . . . .
C4A C 0.8411(4) 0.3524(6) 0.2490(3) 0.0268(14) Uani 1 1 d . . . . .
C5A C 0.9223(3) 0.3283(7) 0.2891(3) 0.0286(14) Uani 1 1 d . . . . .
H5AA H 0.9576 0.3257 0.2600 0.034 Uiso 1 1 calc R . . . .
H5AB H 0.9244 0.2408 0.3106 0.034 Uiso 1 1 calc R . . . .
C6A C 0.9097(4) 0.4245(6) 0.3985(3) 0.0281(14) Uani 1 1 d . . . . .
C7A C 0.9348(4) 0.3288(9) 0.4480(3) 0.0453(19) Uani 1 1 d . . . . .
C8A C 0.8973(4) 0.3084(10) 0.4979(4) 0.061(3) Uani 1 1 d . . . . .
H8A H 0.9157 0.2430 0.5299 0.073 Uiso 1 1 calc R . . . .
C9A C 0.8328(4) 0.3838(9) 0.5009(3) 0.052(2) Uani 1 1 d . . . . .
H9A H 0.8080 0.3709 0.5350 0.062 Uiso 1 1 calc R . . . .
C10A C 0.8053(4) 0.4791(7) 0.4524(3) 0.0328(15) Uani 1 1 d . . . . .
C11A C 0.8444(4) 0.4971(7) 0.4018(3) 0.0318(15) Uani 1 1 d . . . . .
H11A H 0.8253 0.5607 0.3691 0.038 Uiso 1 1 calc R . . . .
C12A C 0.6972(5) 0.5364(8) 0.4971(4) 0.051(2) Uani 1 1 d . . . . .
H12D H 0.6526 0.5953 0.4879 0.077 Uiso 1 1 calc GR . . . .
H12E H 0.7282 0.5547 0.5405 0.077 Uiso 1 1 calc GR . . . .
H12F H 0.6801 0.4436 0.4946 0.077 Uiso 1 1 calc GR . . . .
C13A C 0.9874(3) 0.6920(7) 0.3391(3) 0.0290(14) Uani 1 1 d . . . . .
H13C H 0.9850 0.6974 0.3849 0.035 Uiso 1 1 calc R . . . .
H13D H 0.9646 0.7748 0.3178 0.035 Uiso 1 1 calc R . . . .
C14A C 1.0726(3) 0.6893(6) 0.3367(3) 0.0233(13) Uani 1 1 d . . . . .
C15A C 1.1263(4) 0.5971(7) 0.3732(3) 0.0338(15) Uani 1 1 d . . . . .
H15A H 1.1097 0.5328 0.3995 0.041 Uiso 1 1 calc R . . . .
C16A C 1.2035(4) 0.6009(7) 0.3706(3) 0.0390(17) Uani 1 1 d . . . . .
H16A H 1.2383 0.5379 0.3944 0.047 Uiso 1 1 calc R . . . .
C17A C 1.2298(4) 0.6970(8) 0.3330(4) 0.0391(17) Uani 1 1 d . . . . .
H17A H 1.2820 0.6997 0.3315 0.047 Uiso 1 1 calc R . . . .
C18A C 1.1779(4) 0.7883(8) 0.2979(4) 0.046(2) Uani 1 1 d . . . . .
H18A H 1.1952 0.8542 0.2728 0.056 Uiso 1 1 calc R . . . .
C19A C 1.1001(4) 0.7840(7) 0.2992(3) 0.0358(16) Uani 1 1 d . . . . .
H19A H 1.0657 0.8460 0.2743 0.043 Uiso 1 1 calc R . . . .
C20A C 0.6776(3) 0.5170(7) 0.2305(3) 0.0275(14) Uani 1 1 d . . . . .
C21A C 0.6685(4) 0.6293(7) 0.2677(3) 0.0343(16) Uani 1 1 d . . . . .
H21A H 0.6955 0.7089 0.2645 0.041 Uiso 1 1 calc R . . . .
C22A C 0.6188(4) 0.6220(7) 0.3095(3) 0.0369(17) Uani 1 1 d . . . . .
H22A H 0.6127 0.6973 0.3346 0.044 Uiso 1 1 calc R . . . .
C23A C 0.5780(4) 0.5041(7) 0.3147(3) 0.0337(15) Uani 1 1 d . . . . .
C24A C 0.5873(4) 0.3927(7) 0.2770(3) 0.0320(15) Uani 1 1 d . . . . .
H24A H 0.5599 0.3133 0.2801 0.038 Uiso 1 1 calc R . . . .
C25A C 0.6373(4) 0.3980(7) 0.2344(3) 0.0331(15) Uani 1 1 d . . . . .
H25A H 0.6435 0.3230 0.2092 0.040 Uiso 1 1 calc R . . . .
C26A C 0.5228(4) 0.4956(8) 0.3597(3) 0.0429(18) Uani 1 1 d . . . . .
H26D H 0.5323 0.5701 0.3902 0.064 Uiso 1 1 calc GR . . . .
H26E H 0.5310 0.4116 0.3836 0.064 Uiso 1 1 calc GR . . . .
H26F H 0.4702 0.4997 0.3339 0.064 Uiso 1 1 calc GR . . . .
Br1 Br 0.68251(4) 0.32078(9) 0.81452(4) 0.0531(2) Uani 1 1 d . . . . .
S1 S 0.40133(9) 0.57354(19) 0.50412(8) 0.0327(4) Uani 1 1 d . . . . .
O1 O 0.4468(2) 0.3066(5) 0.5576(2) 0.0361(11) Uani 1 1 d . . . . .
O2 O 0.4077(2) 0.7175(5) 0.4979(2) 0.0397(12) Uani 1 1 d . . . . .
O3 O 0.3922(2) 0.4879(6) 0.4477(2) 0.0455(14) Uani 1 1 d . . . . .
O4 O 0.3504(3) 0.5153(6) 0.7557(2) 0.0533(15) Uani 1 1 d . . . . .
N1 N 0.4850(3) 0.5283(5) 0.5584(2) 0.0257(11) Uani 1 1 d . . . . .
C1 C 0.5909(3) 0.4725(6) 0.6825(3) 0.0250(13) Uani 1 1 d . . . . .
H1 H 0.6462 0.4611 0.7037 0.030 Uiso 1 1 calc R . . . .
C2 C 0.5821(4) 0.6117(6) 0.6519(3) 0.0267(14) Uani 1 1 d . . . . .
C3 C 0.5344(4) 0.6317(7) 0.5934(3) 0.0293(14) Uani 1 1 d . . . . .
H3 H 0.5331 0.7172 0.5743 0.035 Uiso 1 1 calc R . . . .
C4 C 0.4950(4) 0.3915(7) 0.5787(3) 0.0294(15) Uani 1 1 d . . . . .
C5 C 0.5708(4) 0.3654(6) 0.6277(3) 0.0287(14) Uani 1 1 d . . . . .
H5A H 0.6123 0.3626 0.6045 0.034 Uiso 1 1 calc R . . . .
H5B H 0.5684 0.2771 0.6476 0.034 Uiso 1 1 calc R . . . .
C6 C 0.5464(3) 0.4516(6) 0.7357(3) 0.0248(13) Uani 1 1 d . . . . .
C7 C 0.5770(4) 0.3828(7) 0.7938(3) 0.0350(16) Uani 1 1 d . . . . .
C8 C 0.5345(4) 0.3564(8) 0.8399(3) 0.047(2) Uani 1 1 d . . . . .
H8 H 0.5574 0.3108 0.8786 0.056 Uiso 1 1 calc R . . . .
C9 C 0.4580(4) 0.3977(8) 0.8286(3) 0.0448(19) Uani 1 1 d . . . . .
H9 H 0.4288 0.3783 0.8590 0.054 Uiso 1 1 calc R . . . .
C10 C 0.4252(4) 0.4681(8) 0.7715(3) 0.0356(15) Uani 1 1 d . . . . .
C11 C 0.4690(4) 0.4937(7) 0.7257(3) 0.0329(16) Uani 1 1 d . . . . .
H11 H 0.4462 0.5403 0.6873 0.040 Uiso 1 1 calc R . . . .
C12 C 0.3050(4) 0.4945(8) 0.8026(4) 0.046(2) Uani 1 1 d . . . . .
H12G H 0.2540 0.5321 0.7862 0.069 Uiso 1 1 calc GR . . . .
H12H H 0.3295 0.5384 0.8433 0.069 Uiso 1 1 calc GR . . . .
H12I H 0.3007 0.3990 0.8102 0.069 Uiso 1 1 calc GR . . . .
C13 C 0.6304(4) 0.7257(7) 0.6888(3) 0.0363(16) Uani 1 1 d . . . . .
H13E H 0.6188 0.8081 0.6630 0.044 Uiso 1 1 calc R . . . .
H13F H 0.6150 0.7403 0.7299 0.044 Uiso 1 1 calc R . . . .
C14 C 0.7167(4) 0.7018(6) 0.7040(3) 0.0316(15) Uani 1 1 d . . . . .
C15 C 0.7559(4) 0.6550(7) 0.7653(4) 0.0439(19) Uani 1 1 d . . . . .
H15 H 0.7282 0.6372 0.7970 0.053 Uiso 1 1 calc R . . . .
C16 C 0.8352(5) 0.6343(8) 0.7802(5) 0.068(3) Uani 1 1 d . . . . .
H16 H 0.8606 0.6035 0.8218 0.082 Uiso 1 1 calc R . . . .
C17 C 0.8757(5) 0.6589(9) 0.7343(6) 0.074(3) Uani 1 1 d . . . . .
H17 H 0.9289 0.6416 0.7439 0.089 Uiso 1 1 calc R . . . .
C18 C 0.8398(6) 0.7088(10) 0.6739(6) 0.074(3) Uani 1 1 d . . . . .
H18 H 0.8687 0.7280 0.6431 0.089 Uiso 1 1 calc R . . . .
C19 C 0.7592(5) 0.7312(8) 0.6585(4) 0.051(2) Uani 1 1 d . . . . .
H19 H 0.7345 0.7660 0.6174 0.061 Uiso 1 1 calc R . . . .
C20 C 0.3271(3) 0.5410(7) 0.5445(3) 0.0275(14) Uani 1 1 d . . . . .
C21 C 0.3088(4) 0.6400(7) 0.5860(3) 0.0324(15) Uani 1 1 d . . . . .
H21 H 0.3359 0.7217 0.5922 0.039 Uiso 1 1 calc R . . . .
C22 C 0.2500(4) 0.6154(7) 0.6179(4) 0.0400(18) Uani 1 1 d . . . . .
H22 H 0.2374 0.6808 0.6458 0.048 Uiso 1 1 calc R . . . .
C23 C 0.2095(4) 0.4929(7) 0.6085(4) 0.0398(17) Uani 1 1 d . . . . .
C24 C 0.2276(4) 0.3981(7) 0.5667(4) 0.0415(18) Uani 1 1 d . . . . .
H24 H 0.1995 0.3175 0.5594 0.050 Uiso 1 1 calc R . . . .
C25 C 0.2869(4) 0.4197(7) 0.5349(3) 0.0360(16) Uani 1 1 d . . . . .
H25 H 0.2996 0.3535 0.5075 0.043 Uiso 1 1 calc R . . . .
C26 C 0.1464(5) 0.4654(10) 0.6445(5) 0.068(3) Uani 1 1 d . . . . .
H26G H 0.1530 0.5246 0.6820 0.102 Uiso 1 1 calc GR . . . .
H26H H 0.1495 0.3728 0.6591 0.102 Uiso 1 1 calc GR . . . .
H26I H 0.0964 0.4815 0.6154 0.102 Uiso 1 1 calc GR . . . .

loop_
_atom_site_aniso_label
_atom_site_aniso_U_11
_atom_site_aniso_U_22
_atom_site_aniso_U_33
_atom_site_aniso_U_23
_atom_site_aniso_U_13
_atom_site_aniso_U_12
Br1B 0.0336(4) 0.0651(5) 0.0244(3) 0.0051(4) 0.0038(3) 0.0055(4)
S1B 0.0234(8) 0.0464(10) 0.0220(7) 0.0041(7) 0.0053(6) 0.0005(7)
O1B 0.031(3) 0.030(3) 0.039(3) -0.008(2) 0.012(2) -0.003(2)
O2B 0.030(3) 0.047(3) 0.043(3) 0.021(2) 0.007(2) 0.002(2)
O3B 0.030(3) 0.068(4) 0.024(2) -0.009(2) 0.0051(19) -0.005(2)
O4B 0.037(3) 0.095(4) 0.034(3) 0.006(3) 0.021(2) 0.006(3)
N1B 0.018(2) 0.037(3) 0.021(2) 0.004(2) 0.0041(19) 0.001(2)
C1B 0.021(3) 0.033(4) 0.026(3) -0.002(3) 0.002(2) 0.001(3)
C2B 0.023(3) 0.037(4) 0.024(3) -0.003(3) 0.011(3) 0.001(3)
C3B 0.025(3) 0.029(3) 0.024(3) -0.003(3) 0.010(3) -0.001(3)
C4B 0.030(4) 0.037(4) 0.021(3) -0.005(3) 0.010(3) 0.002(3)
C5B 0.028(3) 0.036(4) 0.024(3) 0.002(3) 0.006(3) 0.003(3)
C6B 0.028(3) 0.027(3) 0.023(3) 0.000(3) 0.008(2) 0.004(3)
C7B 0.031(3) 0.036(4) 0.026(3) 0.001(3) 0.008(3) 0.003(3)
C8B 0.039(4) 0.043(4) 0.021(3) 0.001(3) 0.006(3) 0.000(3)
C9B 0.043(4) 0.037(4) 0.025(3) 0.002(3) 0.017(3) 0.002(3)
C10B 0.033(4) 0.040(4) 0.033(3) 0.005(3) 0.016(3) -0.002(3)
C11B 0.035(4) 0.048(4) 0.018(3) -0.005(3) 0.008(2) -0.003(3)
C12B 0.036(4) 0.080(6) 0.054(5) -0.004(5) 0.029(4) -0.005(4)
C13B 0.030(4) 0.039(4) 0.026(3) -0.003(3) 0.006(3) -0.003(3)
C14B 0.029(4) 0.030(4) 0.029(3) -0.005(3) 0.002(3) -0.003(3)
C15B 0.037(4) 0.070(5) 0.035(4) 0.018(4) 0.006(3) 0.008(4)
C16B 0.031(4) 0.082(7) 0.059(5) 0.014(5) 0.004(4) 0.008(4)
C17B 0.025(4) 0.055(5) 0.069(6) 0.001(4) 0.014(4) -0.011(4)
C18B 0.041(5) 0.073(6) 0.059(5) 0.017(5) 0.026(4) -0.009(4)
C19B 0.035(4) 0.047(5) 0.047(4) 0.012(4) 0.010(3) 0.000(4)
C20B 0.028(3) 0.033(4) 0.026(3) 0.002(3) 0.006(3) 0.002(3)
C21B 0.029(4) 0.039(4) 0.036(4) -0.002(3) 0.008(3) -0.004(3)
C22B 0.037(4) 0.048(4) 0.038(4) -0.007(3) 0.018(3) -0.001(3)
C23B 0.029(3) 0.042(4) 0.040(4) 0.001(4) 0.011(3) -0.006(3)
C24B 0.037(4) 0.025(4) 0.059(5) 0.001(3) 0.020(4) -0.001(3)
C25B 0.034(4) 0.033(4) 0.039(4) -0.007(3) 0.012(3) 0.000(3)
C26B 0.048(5) 0.069(6) 0.063(5) 0.009(5) 0.031(4) -0.005(4)
Br1A 0.0463(5) 0.1120(8) 0.0620(6) 0.0477(6) 0.0164(4) 0.0333(5)
S1A 0.0241(8) 0.0459(10) 0.0218(7) 0.0031(7) 0.0043(6) -0.0020(7)
O1A 0.027(3) 0.033(3) 0.048(3) -0.008(2) 0.010(2) -0.009(2)
O2A 0.027(3) 0.051(3) 0.033(3) 0.019(2) 0.007(2) 0.002(2)
O3A 0.034(3) 0.067(4) 0.022(2) -0.011(2) 0.0043(19) -0.005(2)
O4A 0.048(3) 0.051(3) 0.047(3) 0.005(3) 0.031(3) 0.005(3)
N1A 0.024(3) 0.030(3) 0.023(2) 0.001(2) 0.005(2) -0.006(2)
C1A 0.026(3) 0.034(4) 0.025(3) 0.001(3) 0.007(2) -0.003(3)
C2A 0.023(3) 0.028(3) 0.020(3) -0.003(3) 0.008(2) -0.002(3)
C3A 0.025(3) 0.031(3) 0.021(3) 0.006(3) 0.011(2) 0.002(3)
C4A 0.030(4) 0.028(4) 0.025(3) -0.003(3) 0.011(3) 0.000(3)
C5A 0.029(3) 0.028(3) 0.030(3) 0.003(3) 0.009(3) 0.000(3)
C6A 0.031(3) 0.037(4) 0.016(3) 0.001(3) 0.007(2) -0.007(3)
C7A 0.031(4) 0.068(5) 0.036(4) 0.019(4) 0.005(3) 0.009(4)
C8A 0.042(5) 0.108(7) 0.033(4) 0.033(5) 0.009(3) 0.015(5)
C9A 0.042(5) 0.089(6) 0.027(4) 0.011(4) 0.014(3) -0.003(4)
C10A 0.028(3) 0.042(4) 0.027(3) 0.003(3) 0.004(3) -0.008(3)
C11A 0.038(4) 0.036(4) 0.021(3) 0.000(3) 0.006(3) -0.006(3)
C12A 0.057(5) 0.057(5) 0.051(5) -0.009(4) 0.033(4) -0.015(4)
C13A 0.025(3) 0.034(4) 0.030(3) -0.007(3) 0.009(3) -0.002(3)
C14A 0.021(3) 0.026(3) 0.022(3) -0.004(3) 0.003(2) -0.001(3)
C15A 0.025(3) 0.039(4) 0.034(4) -0.003(3) 0.000(3) -0.005(3)
C16A 0.033(4) 0.038(4) 0.039(4) -0.008(3) -0.006(3) 0.002(3)
C17A 0.020(3) 0.047(5) 0.050(4) -0.011(4) 0.006(3) -0.001(3)
C18A 0.042(4) 0.050(5) 0.052(5) 0.001(4) 0.021(4) -0.012(4)
C19A 0.028(4) 0.043(4) 0.036(4) 0.007(3) 0.007(3) 0.001(3)
C20A 0.019(3) 0.037(4) 0.026(3) 0.001(3) 0.003(2) -0.005(3)
C21A 0.036(4) 0.030(4) 0.039(4) -0.004(3) 0.013(3) -0.009(3)
C22A 0.042(4) 0.031(4) 0.041(4) -0.004(3) 0.016(3) -0.005(3)
C23A 0.027(3) 0.042(4) 0.033(3) 0.000(3) 0.010(3) -0.003(3)
C24A 0.025(3) 0.034(4) 0.037(4) -0.004(3) 0.008(3) -0.007(3)
C25A 0.026(4) 0.038(4) 0.034(4) -0.004(3) 0.005(3) 0.001(3)
C26A 0.042(4) 0.049(5) 0.044(4) -0.001(4) 0.022(3) -0.009(4)
Br1 0.0374(4) 0.0713(6) 0.0515(5) 0.0315(4) 0.0123(4) 0.0220(4)
S1 0.0214(8) 0.0547(12) 0.0223(8) 0.0093(8) 0.0056(6) 0.0030(8)
O1 0.025(2) 0.040(3) 0.043(3) -0.010(2) 0.008(2) -0.003(2)
O2 0.030(3) 0.050(3) 0.039(3) 0.024(2) 0.009(2) 0.004(2)
O3 0.028(2) 0.086(4) 0.022(2) -0.007(3) 0.0061(18) 0.004(3)
O4 0.039(3) 0.084(4) 0.044(3) 0.025(3) 0.026(2) 0.023(3)
N1 0.021(3) 0.036(3) 0.020(2) 0.001(2) 0.005(2) 0.001(2)
C1 0.026(3) 0.029(3) 0.022(3) 0.000(3) 0.007(2) 0.004(3)
C2 0.025(3) 0.024(3) 0.031(3) -0.003(3) 0.006(3) 0.003(3)
C3 0.026(3) 0.033(4) 0.029(3) 0.000(3) 0.007(3) 0.001(3)
C4 0.025(3) 0.041(4) 0.023(3) -0.002(3) 0.007(3) 0.005(3)
C5 0.027(3) 0.029(4) 0.028(3) -0.002(3) 0.004(3) 0.003(3)
C6 0.026(3) 0.025(3) 0.023(3) -0.001(3) 0.005(2) 0.007(3)
C7 0.041(4) 0.033(4) 0.031(4) 0.009(3) 0.008(3) 0.011(3)
C8 0.051(5) 0.063(5) 0.029(4) 0.024(4) 0.015(3) 0.023(4)
C9 0.048(5) 0.055(5) 0.037(4) 0.014(4) 0.022(3) 0.020(4)
C10 0.036(4) 0.039(4) 0.035(3) 0.011(3) 0.013(3) 0.016(3)
C11 0.035(4) 0.041(4) 0.025(3) 0.005(3) 0.011(3) 0.010(3)
C12 0.044(4) 0.048(5) 0.059(5) 0.008(4) 0.037(4) 0.013(4)
C13 0.033(4) 0.034(4) 0.041(4) -0.003(3) 0.006(3) 0.006(3)
C14 0.031(4) 0.018(3) 0.041(4) 0.000(3) -0.001(3) 0.001(3)
C15 0.047(5) 0.032(4) 0.046(4) 0.004(4) -0.002(4) -0.005(3)
C16 0.054(6) 0.044(5) 0.086(7) 0.007(5) -0.028(5) -0.004(4)
C17 0.037(5) 0.041(5) 0.136(11) -0.009(6) 0.004(6) 0.001(4)
C18 0.061(6) 0.060(6) 0.119(9) -0.013(7) 0.054(6) -0.025(5)
C19 0.051(5) 0.044(5) 0.059(5) 0.006(4) 0.016(4) -0.001(4)
C20 0.021(3) 0.034(4) 0.027(3) 0.006(3) 0.006(3) 0.002(3)
C21 0.029(4) 0.034(4) 0.035(4) 0.003(3) 0.009(3) 0.000(3)
C22 0.041(4) 0.041(4) 0.045(4) -0.001(4) 0.024(3) 0.004(3)
C23 0.035(4) 0.042(5) 0.049(4) 0.006(4) 0.023(3) 0.001(3)
C24 0.030(4) 0.036(4) 0.060(5) -0.003(4) 0.016(4) -0.009(3)
C25 0.028(4) 0.044(4) 0.037(4) -0.010(3) 0.009(3) -0.003(3)
C26 0.057(5) 0.062(5) 0.103(7) 0.001(6) 0.055(5) -0.004(5)

loop_
_atom_type_symbol
_atom_type_description
_atom_type_scat_dispersion_real
_atom_type_scat_dispersion_imag
_atom_type_scat_source
C C 0.0033 0.0016 'International Tables Vol C Tables 4.2.6.8 and 6.1.1.4'
H H 0.0000 0.0000 'International Tables Vol C Tables 4.2.6.8 and 6.1.1.4'
Br Br -0.2901 2.4595 'International Tables Vol C Tables 4.2.6.8 and 6.1.1.4'
N N 0.0061 0.0033 'International Tables Vol C Tables 4.2.6.8 and 6.1.1.4'
O O 0.0106 0.0060 'International Tables Vol C Tables 4.2.6.8 and 6.1.1.4'
S S 0.1246 0.1234 'International Tables Vol C Tables 4.2.6.8 and 6.1.1.4'

loop_
_geom_angle_atom_site_label_1
_geom_angle_atom_site_label_2
_geom_angle_atom_site_label_3
_geom_angle
_geom_angle_site_symmetry_1
_geom_angle_site_symmetry_3
O2B S1B N1B 104.4(3) . .
O2B S1B C20B 108.3(3) . .
O3B S1B O2B 120.0(3) . .
O3B S1B N1B 107.9(3) . .
O3B S1B C20B 109.6(3) . .
N1B S1B C20B 105.6(3) . .
C10B O4B C12B 117.5(5) . .
C3B N1B S1B 119.2(4) . .
C4B N1B S1B 118.8(4) . .
C4B N1B C3B 121.4(5) . .
C5B C1B C2B 109.2(5) . .
C5B C1B C6B 114.8(5) . .
C6B C1B C2B 110.0(5) . .
C3B C2B C1B 119.4(6) . .
C3B C2B C13B 121.5(6) . .
C13B C2B C1B 119.1(5) . .
C2B C3B N1B 123.3(6) . .
O1B C4B N1B 121.2(6) . .
O1B C4B C5B 124.8(6) . .
N1B C4B C5B 114.0(6) . .
C4B C5B C1B 116.3(5) . .
C7B C6B C1B 124.1(5) . .
C7B C6B C11B 115.8(5) . .
C11B C6B C1B 120.1(5) . .
C6B C7B Br1B 122.2(4) . .
C6B C7B C8B 122.1(6) . .
C8B C7B Br1B 115.7(5) . .
C9B C8B C7B 120.9(6) . .
C10B C9B C8B 118.3(6) . .
O4B C10B C9B 124.3(6) . .
O4B C10B C11B 115.7(6) . .
C9B C10B C11B 119.9(6) . .
C6B C11B C10B 123.0(6) . .
C2B C13B C14B 115.0(5) . .
C15B C14B C13B 123.4(6) . .
C19B C14B C13B 118.6(6) . .
C19B C14B C15B 118.0(6) . .
C14B C15B C16B 121.4(7) . .
C17B C16B C15B 119.9(8) . .
C16B C17B C18B 120.0(7) . .
C17B C18B C19B 119.7(7) . .
C14B C19B C18B 120.9(7) . .
C21B C20B S1B 118.6(5) . .
C25B C20B S1B 119.9(5) . .
C25B C20B C21B 121.5(6) . .
C22B C21B C20B 117.9(6) . .
C23B C22B C21B 122.0(7) . .
C22B C23B C24B 118.5(6) . .
C22B C23B C26B 120.5(7) . .
C24B C23B C26B 121.0(7) . .
C25B C24B C23B 121.8(6) . .
C24B C25B C20B 118.3(6) . .
O2A S1A N1A 104.9(3) . .
O2A S1A C20A 108.2(3) . .
O3A S1A O2A 119.6(3) . .
O3A S1A N1A 107.3(3) . .
O3A S1A C20A 110.8(3) . .
N1A S1A C20A 105.0(3) . .
C10A O4A C12A 118.0(6) . .
C3A N1A S1A 118.8(4) . .
C4A N1A S1A 118.4(4) . .
C4A N1A C3A 120.4(5) . .
C2A C1A C5A 108.9(5) . .
C2A C1A C6A 113.3(5) . .
C5A C1A C6A 112.2(5) . .
C3A C2A C1A 120.1(6) . .
C3A C2A C13A 120.8(6) . .
C13A C2A C1A 119.1(5) . .
C2A C3A N1A 122.7(6) . .
O1A C4A N1A 122.3(6) . .
O1A C4A C5A 124.9(6) . .
N1A C4A C5A 112.8(5) . .
C4A C5A C1A 112.3(5) . .
C7A C6A C1A 121.2(6) . .
C11A C6A C1A 122.5(5) . .
C11A C6A C7A 116.2(6) . .
C6A C7A Br1A 121.6(5) . .
C8A C7A Br1A 116.1(6) . .
C8A C7A C6A 122.4(7) . .
C9A C8A C7A 120.5(7) . .
C8A C9A C10A 119.2(7) . .
O4A C10A C9A 124.7(6) . .
O4A C10A C11A 116.2(6) . .
C9A C10A C11A 119.1(7) . .
C6A C11A C10A 122.7(6) . .
C2A C13A C14A 117.5(5) . .
C15A C14A C13A 122.8(6) . .
C19A C14A C13A 119.5(6) . .
C19A C14A C15A 117.7(6) . .
C16A C15A C14A 120.6(7) . .
C15A C16A C17A 120.7(7) . .
C18A C17A C16A 118.9(7) . .
C17A C18A C19A 120.9(7) . .
C14A C19A C18A 121.2(6) . .
C21A C20A S1A 118.6(5) . .
C21A C20A C25A 120.9(6) . .
C25A C20A S1A 120.4(5) . .
C22A C21A C20A 119.4(6) . .
C21A C22A C23A 121.0(6) . .
C22A C23A C26A 121.4(6) . .
C24A C23A C22A 119.1(6) . .
C24A C23A C26A 119.4(6) . .
C23A C24A C25A 120.7(6) . .
C20A C25A C24A 118.8(6) . .
O2 S1 N1 104.2(3) . .
O2 S1 C20 108.0(3) . .
O3 S1 O2 120.5(3) . .
O3 S1 N1 107.9(3) . .
O3 S1 C20 109.8(3) . .
N1 S1 C20 105.4(3) . .
C10 O4 C12 117.1(5) . .
C3 N1 S1 119.1(4) . .
C4 N1 S1 118.7(4) . .
C4 N1 C3 120.6(5) . .
C2 C1 C5 109.1(5) . .
C2 C1 C6 114.5(5) . .
C6 C1 C5 112.6(5) . .
C1 C2 C13 118.2(5) . .
C3 C2 C1 120.4(6) . .
C3 C2 C13 121.4(6) . .
C2 C3 N1 123.1(6) . .
O1 C4 N1 121.8(6) . .
O1 C4 C5 124.8(6) . .
N1 C4 C5 113.4(6) . .
C4 C5 C1 113.7(5) . .
C7 C6 C1 123.0(5) . .
C7 C6 C11 116.3(6) . .
C11 C6 C1 120.5(5) . .
C6 C7 Br1 120.9(5) . .
C8 C7 Br1 116.5(5) . .
C8 C7 C6 122.6(6) . .
C9 C8 C7 119.9(6) . .
C8 C9 C10 119.5(6) . .
O4 C10 C9 124.4(6) . .
O4 C10 C11 115.9(6) . .
C9 C10 C11 119.7(6) . .
C10 C11 C6 121.9(6) . .
C14 C13 C2 114.5(5) . .
C15 C14 C13 120.7(7) . .
C19 C14 C13 121.0(7) . .
C19 C14 C15 118.3(7) . .
C16 C15 C14 121.4(8) . .
C17 C16 C15 119.7(9) . .
C16 C17 C18 120.9(9) . .
C17 C18 C19 119.7(9) . .
C14 C19 C18 119.9(8) . .
C21 C20 S1 118.9(5) . .
C25 C20 S1 120.5(5) . .
C25 C20 C21 120.6(6) . .
C22 C21 C20 119.3(6) . .
C21 C22 C23 120.2(6) . .
C22 C23 C26 120.0(7) . .
C24 C23 C22 119.5(6) . .
C24 C23 C26 120.5(7) . .
C23 C24 C25 121.3(7) . .
C20 C25 C24 119.1(6) . .

loop_
_geom_bond_atom_site_label_1
_geom_bond_atom_site_label_2
_geom_bond_distance
_geom_bond_site_symmetry_2
Br1B C7B 1.911(6) .
S1B O2B 1.438(5) .
S1B O3B 1.426(5) .
S1B N1B 1.699(5) .
S1B C20B 1.763(6) .
O1B C4B 1.207(7) .
O4B C10B 1.361(7) .
O4B C12B 1.418(7) .
N1B C3B 1.437(7) .
N1B C4B 1.395(8) .
C1B C2B 1.531(9) .
C1B C5B 1.506(9) .
C1B C6B 1.527(8) .
C2B C3B 1.324(8) .
C2B C13B 1.502(8) .
C4B C5B 1.505(8) .
C6B C7B 1.383(8) .
C6B C11B 1.387(8) .
C7B C8B 1.391(8) .
C8B C9B 1.382(9) .
C9B C10B 1.376(8) .
C10B C11B 1.393(8) .
C13B C14B 1.519(9) .
C14B C15B 1.384(9) .
C14B C19B 1.376(9) .
C15B C16B 1.386(10) .
C16B C17B 1.368(11) .
C17B C18B 1.374(10) .
C18B C19B 1.400(9) .
C20B C21B 1.398(9) .
C20B C25B 1.390(9) .
C21B C22B 1.387(9) .
C22B C23B 1.379(10) .
C23B C24B 1.387(9) .
C23B C26B 1.512(8) .
C24B C25B 1.382(9) .
Br1A C7A 1.924(7) .
S1A O2A 1.435(5) .
S1A O3A 1.425(5) .
S1A N1A 1.696(5) .
S1A C20A 1.756(6) .
O1A C4A 1.195(7) .
O4A C10A 1.353(8) .
O4A C12A 1.429(7) .
N1A C3A 1.436(8) .
N1A C4A 1.407(8) .
C1A C2A 1.509(9) .
C1A C5A 1.524(9) .
C1A C6A 1.529(8) .
C2A C3A 1.319(8) .
C2A C13A 1.506(8) .
C4A C5A 1.499(8) .
C6A C7A 1.391(9) .
C6A C11A 1.373(8) .
C7A C8A 1.376(9) .
C8A C9A 1.374(10) .
C9A C10A 1.382(9) .
C10A C11A 1.404(8) .
C13A C14A 1.520(8) .
C14A C15A 1.403(9) .
C14A C19A 1.377(8) .
C15A C16A 1.380(9) .
C16A C17A 1.380(10) .
C17A C18A 1.367(10) .
C18A C19A 1.383(9) .
C20A C21A 1.383(9) .
C20A C25A 1.385(9) .
C21A C22A 1.378(9) .
C22A C23A 1.386(9) .
C23A C24A 1.383(9) .
C23A C26A 1.507(8) .
C24A C25A 1.395(8) .
Br1 C7 1.913(7) .
S1 O2 1.432(5) .
S1 O3 1.427(5) .
S1 N1 1.696(5) .
S1 C20 1.749(6) .
O1 C4 1.201(8) .
O4 C10 1.367(7) .
O4 C12 1.421(7) .
N1 C3 1.427(8) .
N1 C4 1.412(8) .
C1 C2 1.506(9) .
C1 C5 1.535(8) .
C1 C6 1.519(7) .
C2 C3 1.324(8) .
C2 C13 1.508(9) .
C4 C5 1.503(8) .
C6 C7 1.384(8) .
C6 C11 1.396(8) .
C7 C8 1.379(9) .
C8 C9 1.377(9) .
C9 C10 1.382(9) .
C10 C11 1.390(8) .
C13 C14 1.502(8) .
C14 C15 1.382(9) .
C14 C19 1.375(10) .
C15 C16 1.376(11) .
C16 C17 1.349(14) .
C17 C18 1.362(13) .
C18 C19 1.403(11) .
C20 C21 1.392(9) .
C20 C25 1.381(9) .
C21 C22 1.383(9) .
C22 C23 1.393(10) .
C23 C24 1.368(9) .
C23 C26 1.511(9) .
C24 C25 1.383(9) .

loop_
_geom_torsion_atom_site_label_1
_geom_torsion_atom_site_label_2
_geom_torsion_atom_site_label_3
_geom_torsion_atom_site_label_4
_geom_torsion
_geom_torsion_site_symmetry_1
_geom_torsion_site_symmetry_2
_geom_torsion_site_symmetry_3
_geom_torsion_site_symmetry_4
Br1B C7B C8B C9B -179.2(5) . . . .
S1B N1B C3B C2B 160.4(5) . . . .
S1B N1B C4B O1B 1.5(8) . . . .
S1B N1B C4B C5B -178.6(4) . . . .
S1B C20B C21B C22B 177.7(5) . . . .
S1B C20B C25B C24B -178.0(5) . . . .
O1B C4B C5B C1B -142.7(6) . . . .
O2B S1B N1B C3B 2.6(5) . . . .
O2B S1B N1B C4B 173.8(4) . . . .
O2B S1B C20B C21B -25.8(6) . . . .
O2B S1B C20B C25B 151.1(5) . . . .
O3B S1B N1B C3B 131.2(4) . . . .
O3B S1B N1B C4B -57.5(5) . . . .
O3B S1B C20B C21B -158.5(5) . . . .
O3B S1B C20B C25B 18.4(6) . . . .
O4B C10B C11B C6B -178.9(7) . . . .
N1B S1B C20B C21B 85.5(5) . . . .
N1B S1B C20B C25B -97.6(6) . . . .
N1B C4B C5B C1B 37.4(7) . . . .
C1B C2B C3B N1B -1.7(9) . . . .
C1B C2B C13B C14B 80.7(7) . . . .
C1B C6B C7B Br1B -2.2(10) . . . .
C1B C6B C7B C8B 178.1(6) . . . .
C1B C6B C11B C10B -179.0(6) . . . .
C2B C1B C5B C4B -47.0(7) . . . .
C2B C1B C6B C7B -104.4(7) . . . .
C2B C1B C6B C11B 73.5(8) . . . .
C2B C13B C14B C15B -89.2(8) . . . .
C2B C13B C14B C19B 90.2(8) . . . .
C3B N1B C4B O1B 172.6(5) . . . .
C3B N1B C4B C5B -7.5(8) . . . .
C3B C2B C13B C14B -98.5(7) . . . .
C4B N1B C3B C2B -10.7(9) . . . .
C5B C1B C2B C3B 29.3(8) . . . .
C5B C1B C2B C13B -149.9(5) . . . .
C5B C1B C6B C7B 132.0(7) . . . .
C5B C1B C6B C11B -50.1(8) . . . .
C6B C1B C2B C3B -97.5(6) . . . .
C6B C1B C2B C13B 83.3(6) . . . .
C6B C1B C5B C4B 77.0(7) . . . .
C6B C7B C8B C9B 0.5(11) . . . .
C7B C6B C11B C10B -0.9(11) . . . .
C7B C8B C9B C10B -0.3(11) . . . .
C8B C9B C10B O4B 179.5(7) . . . .
C8B C9B C10B C11B -0.4(11) . . . .
C9B C10B C11B C6B 1.1(12) . . . .
C11B C6B C7B Br1B 179.8(5) . . . .
C11B C6B C7B C8B 0.1(11) . . . .
C12B O4B C10B C9B -3.3(11) . . . .
C12B O4B C10B C11B 176.7(7) . . . .
C13B C2B C3B N1B 177.5(5) . . . .
C13B C14B C15B C16B -179.3(7) . . . .
C13B C14B C19B C18B -180.0(7) . . . .
C14B C15B C16B C17B -0.2(14) . . . .
C15B C14B C19B C18B -0.5(11) . . . .
C15B C16B C17B C18B -1.8(14) . . . .
C16B C17B C18B C19B 2.6(13) . . . .
C17B C18B C19B C14B -1.4(13) . . . .
C19B C14B C15B C16B 1.3(12) . . . .
C20B S1B N1B C3B -111.6(4) . . . .
C20B S1B N1B C4B 59.7(5) . . . .
C20B C21B C22B C23B -0.2(10) . . . .
C21B C20B C25B C24B -1.2(10) . . . .
C21B C22B C23B C24B -0.1(11) . . . .
C21B C22B C23B C26B -179.7(7) . . . .
C22B C23B C24B C25B -0.2(11) . . . .
C23B C24B C25B C20B 0.8(11) . . . .
C25B C20B C21B C22B 0.9(10) . . . .
C26B C23B C24B C25B 179.4(7) . . . .
Br1A C7A C8A C9A 178.5(7) . . . .
S1A N1A C3A C2A 153.9(5) . . . .
S1A N1A C4A O1A -0.6(8) . . . .
S1A N1A C4A C5A 179.2(4) . . . .
S1A C20A C21A C22A 180.0(5) . . . .
S1A C20A C25A C24A -179.9(5) . . . .
O1A C4A C5A C1A -131.1(6) . . . .
O2A S1A N1A C3A 16.8(5) . . . .
O2A S1A N1A C4A 179.5(4) . . . .
O2A S1A C20A C21A -24.1(6) . . . .
O2A S1A C20A C25A 155.5(5) . . . .
O3A S1A N1A C3A 144.9(4) . . . .
O3A S1A N1A C4A -52.4(5) . . . .
O3A S1A C20A C21A -156.9(5) . . . .
O3A S1A C20A C25A 22.7(6) . . . .
O4A C10A C11A C6A 178.9(6) . . . .
N1A S1A C20A C21A 87.5(5) . . . .
N1A S1A C20A C25A -92.9(6) . . . .
N1A C4A C5A C1A 49.1(7) . . . .
C1A C2A C3A N1A 2.8(9) . . . .
C1A C2A C13A C14A 70.8(7) . . . .
C1A C6A C7A Br1A 5.6(9) . . . .
C1A C6A C7A C8A -175.5(7) . . . .
C1A C6A C11A C10A 175.9(6) . . . .
C2A C1A C5A C4A -52.7(7) . . . .
C2A C1A C6A C7A -157.5(6) . . . .
C2A C1A C6A C11A 28.0(8) . . . .
C2A C13A C14A C15A -69.8(8) . . . .
C2A C13A C14A C19A 112.7(7) . . . .
C3A N1A C4A O1A 161.9(6) . . . .
C3A N1A C4A C5A -18.4(7) . . . .
C3A C2A C13A C14A -110.7(7) . . . .
C4A N1A C3A C2A -8.5(9) . . . .
C5A C1A C2A C3A 27.4(7) . . . .
C5A C1A C2A C13A -154.0(5) . . . .
C5A C1A C6A C7A 78.6(8) . . . .
C5A C1A C6A C11A -95.8(7) . . . .
C6A C1A C2A C3A -98.2(7) . . . .
C6A C1A C2A C13A 80.4(7) . . . .
C6A C1A C5A C4A 73.6(7) . . . .
C6A C7A C8A C9A -0.4(14) . . . .
C7A C6A C11A C10A 1.2(9) . . . .
C7A C8A C9A C10A 1.0(13) . . . .
C8A C9A C10A O4A 180.0(7) . . . .
C8A C9A C10A C11A -0.5(11) . . . .
C9A C10A C11A C6A -0.6(10) . . . .
C11A C6A C7A Br1A -179.5(5) . . . .
C11A C6A C7A C8A -0.7(11) . . . .
C12A O4A C10A C9A -5.8(10) . . . .
C12A O4A C10A C11A 174.7(6) . . . .
C13A C2A C3A N1A -175.7(5) . . . .
C13A C14A C15A C16A -178.4(6) . . . .
C13A C14A C19A C18A 177.3(6) . . . .
C14A C15A C16A C17A 1.2(11) . . . .
C15A C14A C19A C18A -0.3(10) . . . .
C15A C16A C17A C18A -0.4(11) . . . .
C16A C17A C18A C19A -0.8(11) . . . .
C17A C18A C19A C14A 1.2(11) . . . .
C19A C14A C15A C16A -0.9(10) . . . .
C20A S1A N1A C3A -97.2(5) . . . .
C20A S1A N1A C4A 65.5(5) . . . .
C20A C21A C22A C23A -0.1(10) . . . .
C21A C20A C25A C24A -0.3(10) . . . .
C21A C22A C23A C24A -0.2(11) . . . .
C21A C22A C23A C26A -179.2(6) . . . .
C22A C23A C24A C25A 0.3(10) . . . .
C23A C24A C25A C20A 0.0(10) . . . .
C25A C20A C21A C22A 0.4(10) . . . .
C26A C23A C24A C25A 179.3(6) . . . .
Br1 C7 C8 C9 -179.9(6) . . . .
S1 N1 C3 C2 153.3(5) . . . .
S1 N1 C4 O1 1.4(8) . . . .
S1 N1 C4 C5 -179.0(4) . . . .
S1 C20 C21 C22 179.8(5) . . . .
S1 C20 C25 C24 -178.9(5) . . . .
O1 C4 C5 C1 -136.0(6) . . . .
O2 S1 N1 C3 10.4(5) . . . .
O2 S1 N1 C4 176.2(4) . . . .
O2 S1 C20 C21 -25.5(6) . . . .
O2 S1 C20 C25 154.1(5) . . . .
O3 S1 N1 C3 139.5(5) . . . .
O3 S1 N1 C4 -54.7(5) . . . .
O3 S1 C20 C21 -158.6(5) . . . .
O3 S1 C20 C25 21.0(6) . . . .
O4 C10 C11 C6 179.8(6) . . . .
N1 S1 C20 C21 85.5(5) . . . .
N1 S1 C20 C25 -95.0(6) . . . .
N1 C4 C5 C1 44.3(7) . . . .
C1 C2 C3 N1 4.7(9) . . . .
C1 C2 C13 C14 57.9(8) . . . .
C1 C6 C7 Br1 5.1(9) . . . .
C1 C6 C7 C8 -175.5(7) . . . .
C1 C6 C11 C10 175.7(6) . . . .
C2 C1 C5 C4 -49.5(7) . . . .
C2 C1 C6 C7 -138.5(6) . . . .
C2 C1 C6 C11 46.1(8) . . . .
C2 C13 C14 C15 -98.3(7) . . . .
C2 C13 C14 C19 84.6(8) . . . .
C3 N1 C4 O1 167.0(6) . . . .
C3 N1 C4 C5 -13.4(8) . . . .
C3 C2 C13 C14 -120.6(7) . . . .
C4 N1 C3 C2 -12.2(9) . . . .
C5 C1 C2 C3 25.6(8) . . . .
C5 C1 C2 C13 -152.9(5) . . . .
C5 C1 C6 C7 96.1(7) . . . .
C5 C1 C6 C11 -79.3(7) . . . .
C6 C1 C2 C3 -101.6(7) . . . .
C6 C1 C2 C13 79.9(7) . . . .
C6 C1 C5 C4 78.7(7) . . . .
C6 C7 C8 C9 0.7(12) . . . .
C7 C6 C11 C10 0.0(10) . . . .
C7 C8 C9 C10 -1.4(12) . . . .
C8 C9 C10 O4 -179.1(7) . . . .
C8 C9 C10 C11 1.4(12) . . . .
C9 C10 C11 C6 -0.7(11) . . . .
C11 C6 C7 Br1 -179.3(5) . . . .
C11 C6 C7 C8 0.0(10) . . . .
C12 O4 C10 C9 2.6(11) . . . .
C12 O4 C10 C11 -177.9(6) . . . .
C13 C2 C3 N1 -176.8(5) . . . .
C13 C14 C15 C16 -179.1(7) . . . .
C13 C14 C19 C18 179.6(7) . . . .
C14 C15 C16 C17 -0.5(12) . . . .
C15 C14 C19 C18 2.4(11) . . . .
C15 C16 C17 C18 2.5(14) . . . .
C16 C17 C18 C19 -2.0(15) . . . .
C17 C18 C19 C14 -0.5(14) . . . .
C19 C14 C15 C16 -1.9(11) . . . .
C20 S1 N1 C3 -103.3(5) . . . .
C20 S1 N1 C4 62.5(5) . . . .
C20 C21 C22 C23 0.0(10) . . . .
C21 C20 C25 C24 0.6(10) . . . .
C21 C22 C23 C24 -1.1(11) . . . .
C21 C22 C23 C26 178.8(7) . . . .
C22 C23 C24 C25 2.0(12) . . . .
C23 C24 C25 C20 -1.7(11) . . . .
C25 C20 C21 C22 0.2(10) . . . .
C26 C23 C24 C25 -177.9(7) . . . .
